data_4513989
loop_
_publ_author_name
'Widen, John C.'
'Kempema, Aaron M.'
'Villalta, Peter W.'
'Harki, Daniel A.'

_publ_section_title
;
 Targeting NF-\kB p65 with a Helenalin Inspired Bis-electrophile.
;
_journal_issue 1
_journal_name_full 'ACS chemical biology'
_journal_page_first 102
_journal_page_last 113
_journal_paper_doi 10.1021/acschembio.6b00751
_journal_volume 12
_journal_year 2017
_chemical_formula_moiety 'C19 H19 Br O5'
_chemical_formula_sum 'C19 H19 Br O5'
_chemical_formula_weight 407.25
_chemical_name_common 16045a
_space_group_crystal_system triclinic
_space_group_IT_number 2
_space_group_name_Hall '-P 1'
_space_group_name_H-M_alt 'P -1'
_symmetry_space_group_name_Hall '-P 1'
_symmetry_space_group_name_H-M 'P -1'
_atom_sites_solution_hydrogens geom
_audit_creation_method SHELXL-2014/6
_cell_angle_alpha 94.527(2)
_cell_angle_beta 101.197(2)
_cell_angle_gamma 110.280(2)
_cell_formula_units_Z 2
_cell_length_a 6.8412(4)
_cell_length_b 9.1081(6)
_cell_length_c 15.4906(9)
_cell_measurement_reflns_used 2980
_cell_measurement_temperature 123(2)
_cell_measurement_theta_max 74.34
_cell_measurement_theta_min 5.24
_cell_volume 876.87(9)
_computing_cell_refinement 'Bruker SAINT'
_computing_data_collection 'Bruker APEX3'
_computing_data_reduction 'Bruker SAINT'
_computing_molecular_graphics 'Bruker SHELXTL'
_computing_publication_material 'Bruker SHELXTL'
_computing_structure_refinement 'SHELXL-2014/6 (Sheldrick, 2014)'
_computing_structure_solution 'SHELXT-2014/5 (Sheldrick 2014)'
_diffrn_ambient_temperature 123(2)
_diffrn_measured_fraction_theta_full 0.997
_diffrn_measured_fraction_theta_max 0.993
_diffrn_measurement_device_type 'Bruker-AXS Venture PHOTON-II'
_diffrn_measurement_method '\f and \w scans'
_diffrn_radiation_type CuK\a
_diffrn_radiation_wavelength 1.54178
_diffrn_reflns_av_R_equivalents 0.0336
_diffrn_reflns_av_unetI/netI 0.0250
_diffrn_reflns_Laue_measured_fraction_full 0.997
_diffrn_reflns_Laue_measured_fraction_max 0.993
_diffrn_reflns_limit_h_max 8
_diffrn_reflns_limit_h_min -8
_diffrn_reflns_limit_k_max 11
_diffrn_reflns_limit_k_min -11
_diffrn_reflns_limit_l_max 19
_diffrn_reflns_limit_l_min -19
_diffrn_reflns_number 18642
_diffrn_reflns_point_group_measured_fraction_full 0.997
_diffrn_reflns_point_group_measured_fraction_max 0.993
_diffrn_reflns_theta_full 67.679
_diffrn_reflns_theta_max 74.595
_diffrn_reflns_theta_min 2.945
_diffrn_source 'ImuS microfocus'
_exptl_absorpt_coefficient_mu 3.431
_exptl_absorpt_correction_T_max 0.7538
_exptl_absorpt_correction_T_min 0.5639
_exptl_absorpt_correction_type multi-scan
_exptl_absorpt_process_details 'SADABS-2014/5 (Sheldrick, 2014)'
_exptl_crystal_colour colourless
_exptl_crystal_density_diffrn 1.542
_exptl_crystal_description Block
_exptl_crystal_F_000 416
_exptl_crystal_size_max 0.280
_exptl_crystal_size_mid 0.180
_exptl_crystal_size_min 0.120
_exptl_transmission_factor_max 0.7538
_exptl_transmission_factor_min 0.5639
_refine_diff_density_max 0.598
_refine_diff_density_min -0.697
_refine_diff_density_rms 0.071
_refine_ls_extinction_method none
_refine_ls_goodness_of_fit_ref 1.113
_refine_ls_hydrogen_treatment constr
_refine_ls_matrix_type full
_refine_ls_number_parameters 237
_refine_ls_number_reflns 3575
_refine_ls_number_restraints 2
_refine_ls_restrained_S_all 1.121
_refine_ls_R_factor_all 0.0284
_refine_ls_R_factor_gt 0.0277
_refine_ls_shift/su_max 0.000
_refine_ls_shift/su_mean 0.000
_refine_ls_structure_factor_coef Fsqd
_refine_ls_weighting_details 'w=1/[\s^2^(Fo^2^)+(0.0254P)^2^+0.9718P] where P=(Fo^2^+2Fc^2^)/3'
_refine_ls_weighting_scheme calc
_refine_ls_wR_factor_gt 0.0730
_refine_ls_wR_factor_ref 0.0736
_reflns_Friedel_coverage 0.000
_reflns_number_gt 3460
_reflns_number_total 3575
_reflns_threshold_expression 'I > 2\s(I)'
_cod_data_source_file cb6b00751_si_002.cif
_cod_data_source_block 16045A
_cod_depositor_comments 'Adding full bibliography for 4513989.cif.'
_cod_database_code 4513989
_shelx_space_group_comment
;
The symmetry employed for this shelxl refinement is uniquely defined
by the following loop, which should always be used as a source of
symmetry information in preference to the above space-group names.
They are only intended as comments.
;
_shelx_estimated_absorpt_t_min 0.447
_shelx_estimated_absorpt_t_max 0.684
_shelxl_version_number 2014/6

loop_
_space_group_symop_operation_xyz
'x, y, z'
'-x, -y, -z'

loop_
_atom_site_label
_atom_site_type_symbol
_atom_site_fract_x
_atom_site_fract_y
_atom_site_fract_z
_atom_site_U_iso_or_equiv
_atom_site_adp_type
_atom_site_occupancy
_atom_site_site_symmetry_order
_atom_site_calc_flag
_atom_site_refinement_flags_posn
_atom_site_refinement_flags_adp
_atom_site_refinement_flags_occupancy
_atom_site_disorder_assembly
_atom_site_disorder_group
Br1 Br 0.21741(3) 0.83639(2) 0.54556(2) 0.02569(8) Uani 1 1 d . . . . .
O1 O -0.1388(2) 0.02892(17) 0.10578(10) 0.0251(3) Uani 1 1 d . . . . .
O2 O 0.6798(2) 0.37412(18) 0.08105(10) 0.0268(3) Uani 1 1 d . . . . .
O3 O 0.6959(3) 0.62317(19) 0.11099(12) 0.0402(4) Uani 1 1 d . . . . .
O4 O 0.2949(2) 0.26602(15) 0.25731(9) 0.0175(3) Uani 1 1 d . . . . .
O5 O 0.6450(2) 0.42358(17) 0.29699(10) 0.0248(3) Uani 1 1 d . . . . .
C1 C 0.3416(3) 0.1648(2) 0.19339(12) 0.0159(3) Uani 1 1 d . . . . .
H1A H 0.4898 0.1672 0.2169 0.019 Uiso 1 1 calc R U . . .
C2 C 0.1803(3) -0.0038(2) 0.18972(13) 0.0176(4) Uani 1 1 d . . . . .
C3 C 0.2102(4) -0.0604(2) 0.28115(14) 0.0264(4) Uani 0.655(8) 1 d D . P A 1
H3A H 0.2907 -0.1322 0.2817 0.032 Uiso 0.655(8) 1 calc R U P A 1
H3B H 0.2915 0.0314 0.3291 0.032 Uiso 0.655(8) 1 calc R U P A 1
C4 C -0.0098(5) -0.1465(4) 0.2954(2) 0.0327(11) Uani 0.655(8) 1 d D . P A 1
H4A H -0.0069 -0.1409 0.3598 0.039 Uiso 0.655(8) 1 calc R U P A 1
H4B H -0.0668 -0.2591 0.2674 0.039 Uiso 0.655(8) 1 calc R U P A 1
C5 C -0.1472(3) -0.0561(3) 0.24944(15) 0.0309(5) Uani 0.655(8) 1 d D . P A 1
H5A H -0.2998 -0.1267 0.2283 0.037 Uiso 0.655(8) 1 calc R U P A 1
H5B H -0.1362 0.0366 0.2908 0.037 Uiso 0.655(8) 1 calc R U P A 1
C3' C 0.2102(4) -0.0604(2) 0.28115(14) 0.0264(4) Uani 0.345(8) 1 d D . P A 2
H3C H 0.1854 -0.1749 0.2731 0.032 Uiso 0.345(8) 1 calc R U P A 2
H3D H 0.3577 -0.0013 0.3176 0.032 Uiso 0.345(8) 1 calc R U P A 2
C4' C 0.0481(7) -0.0294(7) 0.3264(3) 0.0244(18) Uani 0.345(8) 1 d D . P A 2
H4C H 0.1054 0.0806 0.3587 0.029 Uiso 0.345(8) 1 calc R U P A 2
H4D H 0.0090 -0.1038 0.3690 0.029 Uiso 0.345(8) 1 calc R U P A 2
C5' C -0.1472(3) -0.0561(3) 0.24944(15) 0.0309(5) Uani 0.345(8) 1 d D . P A 2
H5C H -0.2436 -0.1691 0.2355 0.037 Uiso 0.345(8) 1 calc R U P A 2
H5D H -0.2293 0.0089 0.2645 0.037 Uiso 0.345(8) 1 calc R U P A 2
C6 C -0.0498(3) -0.0045(2) 0.17219(13) 0.0175(4) Uani 1 1 d . . . . .
C7 C 0.1971(3) -0.1192(2) 0.11631(14) 0.0210(4) Uani 1 1 d . . . . .
H7A H 0.3432 -0.1190 0.1281 0.031 Uiso 1 1 calc R U . . .
H7B H 0.1635 -0.0859 0.0584 0.031 Uiso 1 1 calc R U . . .
H7C H 0.0953 -0.2263 0.1156 0.031 Uiso 1 1 calc R U . . .
C8 C 0.3318(3) 0.2261(2) 0.10240(12) 0.0166(3) Uani 1 1 d . . . . .
H8A H 0.1897 0.1637 0.0607 0.020 Uiso 1 1 calc R U . . .
C9 C 0.5132(3) 0.2159(2) 0.05995(14) 0.0219(4) Uani 1 1 d . . . . .
H9A H 0.5699 0.1379 0.0849 0.026 Uiso 1 1 calc R U . . .
H9B H 0.4601 0.1832 -0.0054 0.026 Uiso 1 1 calc R U . . .
C10 C 0.5959(3) 0.4824(2) 0.10175(13) 0.0244(4) Uani 1 1 d . . . . .
C11 C 0.3725(3) 0.3999(2) 0.10859(13) 0.0197(4) Uani 1 1 d . . . . .
C12 C 0.2403(4) 0.4753(3) 0.11467(16) 0.0326(5) Uani 1 1 d . . . . .
H12A H 0.2877 0.5865 0.1148 0.049 Uiso 1 1 calc R U . . .
H12B H 0.0979 0.4183 0.1190 0.049 Uiso 1 1 calc R U . . .
C13 C 0.4625(3) 0.3957(2) 0.30238(12) 0.0185(4) Uani 1 1 d . . . . .
C14 C 0.3958(3) 0.5002(2) 0.35968(13) 0.0184(4) Uani 1 1 d . . . . .
C15 C 0.1823(3) 0.4728(2) 0.35743(13) 0.0222(4) Uani 1 1 d . . . . .
H15A H 0.0726 0.3855 0.3178 0.027 Uiso 1 1 calc R U . . .
C16 C 0.1277(3) 0.5722(2) 0.41284(14) 0.0239(4) Uani 1 1 d . . . . .
H16A H -0.0184 0.5535 0.4116 0.029 Uiso 1 1 calc R U . . .
C17 C 0.2900(3) 0.6990(2) 0.46973(13) 0.0199(4) Uani 1 1 d . . . . .
C18 C 0.5043(3) 0.7297(2) 0.47297(13) 0.0223(4) Uani 1 1 d . . . . .
H18A H 0.6134 0.8177 0.5124 0.027 Uiso 1 1 calc R U . . .
C19 C 0.5565(3) 0.6292(2) 0.41737(13) 0.0215(4) Uani 1 1 d . . . . .
H19A H 0.7028 0.6485 0.4186 0.026 Uiso 1 1 calc R U . . .

loop_
_atom_site_aniso_label
_atom_site_aniso_U_11
_atom_site_aniso_U_22
_atom_site_aniso_U_33
_atom_site_aniso_U_23
_atom_site_aniso_U_13
_atom_site_aniso_U_12
Br1 0.02965(13) 0.02231(12) 0.02381(13) -0.00411(8) 0.00465(9) 0.01059(9)
O1 0.0183(7) 0.0251(7) 0.0329(8) 0.0092(6) 0.0041(6) 0.0092(6)
O2 0.0170(7) 0.0289(8) 0.0322(8) 0.0056(6) 0.0093(6) 0.0035(6)
O3 0.0453(10) 0.0202(8) 0.0415(10) 0.0023(7) 0.0148(8) -0.0062(7)
O4 0.0153(6) 0.0160(6) 0.0184(6) -0.0019(5) 0.0031(5) 0.0038(5)
O5 0.0149(6) 0.0265(7) 0.0275(7) -0.0047(6) 0.0022(5) 0.0045(5)
C1 0.0146(8) 0.0153(8) 0.0178(8) 0.0007(7) 0.0019(7) 0.0070(7)
C2 0.0166(9) 0.0152(8) 0.0206(9) 0.0032(7) 0.0031(7) 0.0061(7)
C3 0.0313(11) 0.0245(10) 0.0248(10) 0.0091(8) 0.0053(8) 0.0116(9)
C4 0.0291(18) 0.038(2) 0.0216(17) 0.0128(16) 0.0030(13) 0.0009(15)
C5 0.0222(10) 0.0409(12) 0.0247(10) 0.0014(9) 0.0091(8) 0.0046(9)
C3' 0.0313(11) 0.0245(10) 0.0248(10) 0.0091(8) 0.0053(8) 0.0116(9)
C4' 0.034(3) 0.019(4) 0.016(3) 0.002(2) 0.008(2) 0.003(3)
C5' 0.0222(10) 0.0409(12) 0.0247(10) 0.0014(9) 0.0091(8) 0.0046(9)
C6 0.0157(8) 0.0121(8) 0.0217(9) -0.0018(7) 0.0030(7) 0.0033(7)
C7 0.0212(9) 0.0143(8) 0.0277(10) 0.0012(7) 0.0052(8) 0.0076(7)
C8 0.0152(8) 0.0152(8) 0.0186(9) 0.0019(7) 0.0036(7) 0.0051(7)
C9 0.0225(9) 0.0208(9) 0.0239(10) 0.0031(7) 0.0085(8) 0.0082(8)
C10 0.0261(10) 0.0216(10) 0.0208(10) 0.0032(7) 0.0050(8) 0.0033(8)
C11 0.0232(9) 0.0159(9) 0.0192(9) 0.0027(7) 0.0042(7) 0.0068(7)
C12 0.0400(13) 0.0281(11) 0.0390(12) 0.0104(9) 0.0126(10) 0.0211(10)
C13 0.0171(9) 0.0177(9) 0.0176(9) 0.0016(7) 0.0017(7) 0.0043(7)
C14 0.0180(9) 0.0162(8) 0.0184(9) 0.0015(7) 0.0031(7) 0.0040(7)
C15 0.0172(9) 0.0202(9) 0.0230(9) -0.0041(7) 0.0000(7) 0.0036(7)
C16 0.0174(9) 0.0237(10) 0.0265(10) -0.0032(8) 0.0024(8) 0.0059(8)
C17 0.0255(10) 0.0171(8) 0.0168(8) 0.0006(7) 0.0037(7) 0.0087(7)
C18 0.0208(9) 0.0169(9) 0.0218(9) -0.0027(7) 0.0008(8) 0.0013(7)
C19 0.0168(9) 0.0211(9) 0.0220(9) -0.0002(7) 0.0026(7) 0.0033(7)

loop_
_atom_type_symbol
_atom_type_description
_atom_type_scat_dispersion_real
_atom_type_scat_dispersion_imag
_atom_type_scat_source
C C 0.0181 0.0091 'International Tables Vol C Tables 4.2.6.8 and 6.1.1.4'
H H 0.0000 0.0000 'International Tables Vol C Tables 4.2.6.8 and 6.1.1.4'
O O 0.0492 0.0322 'International Tables Vol C Tables 4.2.6.8 and 6.1.1.4'
Br Br -0.6763 1.2805 'International Tables Vol C Tables 4.2.6.8 and 6.1.1.4'

loop_
_geom_angle_atom_site_label_1
_geom_angle_atom_site_label_2
_geom_angle_atom_site_label_3
_geom_angle
C10 O2 C9 110.02(15)
C13 O4 C1 115.96(14)
O4 C1 C2 105.66(14)
O4 C1 C8 110.48(14)
C2 C1 C8 114.62(15)
O4 C1 H1A 108.6
C2 C1 H1A 108.6
C8 C1 H1A 108.6
C7 C2 C1 110.47(15)
C7 C2 C6 109.82(15)
C1 C2 C6 110.08(14)
C7 C2 C3 111.37(15)
C1 C2 C3 111.52(15)
C6 C2 C3 103.36(15)
C7 C2 C3' 111.37(15)
C1 C2 C3' 111.52(15)
C6 C2 C3' 103.36(15)
C4 C3 C2 107.45(19)
C4 C3 H3A 110.2
C2 C3 H3A 110.2
C4 C3 H3B 110.2
C2 C3 H3B 110.2
H3A C3 H3B 108.5
C3 C4 C5 103.8(2)
C3 C4 H4A 111.0
C5 C4 H4A 111.0
C3 C4 H4B 111.0
C5 C4 H4B 111.0
H4A C4 H4B 109.0
C6 C5 C4 103.59(19)
C6 C5 H5A 111.0
C4 C5 H5A 111.0
C6 C5 H5B 111.0
C4 C5 H5B 111.0
H5A C5 H5B 109.0
C4' C3' C2 106.8(2)
C4' C3' H3C 110.4
C2 C3' H3C 110.4
C4' C3' H3D 110.4
C2 C3' H3D 110.4
H3C C3' H3D 108.6
C3' C4' C5' 104.4(2)
C3' C4' H4C 110.9
C5' C4' H4C 110.9
C3' C4' H4D 110.9
C5' C4' H4D 110.9
H4C C4' H4D 108.9
C6 C5' C4' 103.9(2)
C6 C5' H5C 111.0
C4' C5' H5C 111.0
C6 C5' H5D 111.0
C4' C5' H5D 111.0
H5C C5' H5D 109.0
O1 C6 C5' 125.40(18)
O1 C6 C5 125.40(18)
O1 C6 C2 124.73(17)
C5' C6 C2 109.86(16)
C5 C6 C2 109.86(16)
C2 C7 H7A 109.5
C2 C7 H7B 109.5
H7A C7 H7B 109.5
C2 C7 H7C 109.5
H7A C7 H7C 109.5
H7B C7 H7C 109.5
C11 C8 C9 100.98(15)
C11 C8 C1 114.37(15)
C9 C8 C1 112.06(15)
C11 C8 H8A 109.7
C9 C8 H8A 109.7
C1 C8 H8A 109.7
O2 C9 C8 106.21(15)
O2 C9 H9A 110.5
C8 C9 H9A 110.5
O2 C9 H9B 110.5
C8 C9 H9B 110.5
H9A C9 H9B 108.7
O3 C10 O2 122.3(2)
O3 C10 C11 128.4(2)
O2 C10 C11 109.34(16)
C12 C11 C10 122.45(19)
C12 C11 C8 129.68(19)
C10 C11 C8 107.80(16)
C11 C12 H12A 120.0
C11 C12 H12B 120.0
H12A C12 H12B 120.0
O5 C13 O4 123.80(17)
O5 C13 C14 124.06(17)
O4 C13 C14 112.15(15)
C15 C14 C19 119.70(18)
C15 C14 C13 122.40(17)
C19 C14 C13 117.89(17)
C14 C15 C16 120.41(18)
C14 C15 H15A 119.8
C16 C15 H15A 119.8
C17 C16 C15 118.78(18)
C17 C16 H16A 120.6
C15 C16 H16A 120.6
C16 C17 C18 122.04(18)
C16 C17 Br1 119.20(15)
C18 C17 Br1 118.76(14)
C17 C18 C19 118.54(18)
C17 C18 H18A 120.7
C19 C18 H18A 120.7
C18 C19 C14 120.52(18)
C18 C19 H19A 119.7
C14 C19 H19A 119.7

loop_
_geom_bond_atom_site_label_1
_geom_bond_atom_site_label_2
_geom_bond_distance
Br1 C17 1.9022(19)
O1 C6 1.207(2)
O2 C10 1.349(3)
O2 C9 1.457(2)
O3 C10 1.207(3)
O4 C13 1.348(2)
O4 C1 1.454(2)
O5 C13 1.205(2)
C1 C2 1.538(2)
C1 C8 1.554(2)
C1 H1A 1.0000
C2 C7 1.535(3)
C2 C6 1.542(2)
C2 C3 1.546(3)
C2 C3' 1.546(3)
C3 C4 1.506(4)
C3 H3A 0.9900
C3 H3B 0.9900
C4 C5 1.561(4)
C4 H4A 0.9900
C4 H4B 0.9900
C5 C6 1.509(3)
C5 H5A 0.9900
C5 H5B 0.9900
C3' C4' 1.513(4)
C3' H3C 0.9900
C3' H3D 0.9900
C4' C5' 1.541(4)
C4' H4C 0.9900
C4' H4D 0.9900
C5' C6 1.509(3)
C5' H5C 0.9900
C5' H5D 0.9900
C7 H7A 0.9800
C7 H7B 0.9800
C7 H7C 0.9800
C8 C11 1.501(2)
C8 C9 1.539(3)
C8 H8A 1.0000
C9 H9A 0.9900
C9 H9B 0.9900
C10 C11 1.480(3)
C11 C12 1.324(3)
C12 H12A 0.9500
C12 H12B 0.9500
C13 C14 1.492(3)
C14 C15 1.387(3)
C14 C19 1.395(3)
C15 C16 1.391(3)
C15 H15A 0.9500
C16 C17 1.383(3)
C16 H16A 0.9500
C17 C18 1.384(3)
C18 C19 1.389(3)
C18 H18A 0.9500
C19 H19A 0.9500

loop_
_geom_hbond_atom_site_label_D
_geom_hbond_atom_site_label_H
_geom_hbond_atom_site_label_A
_geom_hbond_distance_DH
_geom_hbond_distance_HA
_geom_hbond_distance_DA
_geom_hbond_angle_DHA
_geom_hbond_site_symmetry_A
C5 H5B Br1 0.99 2.93 3.818(2) 149.2 2_566
C8 H8A O1 1.00 2.42 3.109(2) 125.1 .
C9 H9A O1 0.99 2.50 3.379(2) 148.2 1_655
C9 H9B O1 0.99 2.50 3.272(3) 134.9 2
C16 H16A O5 0.95 2.46 3.190(2) 133.6 1_455

loop_
_geom_torsion_atom_site_label_1
_geom_torsion_atom_site_label_2
_geom_torsion_atom_site_label_3
_geom_torsion_atom_site_label_4
_geom_torsion
C13 O4 C1 C2 150.30(15)
C13 O4 C1 C8 -85.19(18)
O4 C1 C2 C7 173.62(14)
C8 C1 C2 C7 51.7(2)
O4 C1 C2 C6 52.17(18)
C8 C1 C2 C6 -69.72(19)
O4 C1 C2 C3 -61.95(18)
C8 C1 C2 C3 176.16(15)
O4 C1 C2 C3' -61.95(18)
C8 C1 C2 C3' 176.16(15)
C7 C2 C3 C4 -97.1(2)
C1 C2 C3 C4 139.0(2)
C6 C2 C3 C4 20.7(2)
C2 C3 C4 C5 -33.8(3)
C3 C4 C5 C6 33.1(3)
C7 C2 C3' C4' -139.3(3)
C1 C2 C3' C4' 96.8(3)
C6 C2 C3' C4' -21.4(3)
C2 C3' C4' C5' 33.8(4)
C3' C4' C5' C6 -32.3(4)
C4' C5' C6 O1 -161.7(3)
C4' C5' C6 C2 19.4(3)
C4 C5 C6 O1 158.0(2)
C4 C5 C6 C2 -20.9(2)
C7 C2 C6 O1 -59.2(2)
C1 C2 C6 O1 62.7(2)
C3 C2 C6 O1 -178.11(18)
C3' C2 C6 O1 -178.11(18)
C7 C2 C6 C5' 119.77(17)
C1 C2 C6 C5' -118.39(17)
C3' C2 C6 C5' 0.8(2)
C7 C2 C6 C5 119.77(17)
C1 C2 C6 C5 -118.39(17)
C3 C2 C6 C5 0.8(2)
O4 C1 C8 C11 25.0(2)
C2 C1 C8 C11 144.21(16)
O4 C1 C8 C9 139.14(15)
C2 C1 C8 C9 -101.64(18)
C10 O2 C9 C8 -20.6(2)
C11 C8 C9 O2 23.46(19)
C1 C8 C9 O2 -98.69(17)
C9 O2 C10 O3 -170.7(2)
C9 O2 C10 C11 8.3(2)
O3 C10 C11 C12 9.5(4)
O2 C10 C11 C12 -169.4(2)
O3 C10 C11 C8 -173.4(2)
O2 C10 C11 C8 7.7(2)
C9 C8 C11 C12 158.0(2)
C1 C8 C11 C12 -81.5(3)
C9 C8 C11 C10 -18.89(19)
C1 C8 C11 C10 101.63(18)
C1 O4 C13 O5 -5.6(3)
C1 O4 C13 C14 174.46(14)
O5 C13 C14 C15 173.30(19)
O4 C13 C14 C15 -6.8(3)
O5 C13 C14 C19 -6.9(3)
O4 C13 C14 C19 172.99(16)
C19 C14 C15 C16 -0.6(3)
C13 C14 C15 C16 179.22(18)
C14 C15 C16 C17 0.3(3)
C15 C16 C17 C18 0.1(3)
C15 C16 C17 Br1 179.77(15)
C16 C17 C18 C19 -0.3(3)
Br1 C17 C18 C19 -179.89(15)
C17 C18 C19 C14 0.0(3)
C15 C14 C19 C18 0.4(3)
C13 C14 C19 C18 -179.35(18)
